data_1525051
loop_
_publ_author_name
'Palvadeau, P.'
'Coic, L.'
'Rouxel, J.'
'Portier, J.'

_publ_section_title
;
 The lithium and molecular intercalates of Fe O Cl
;
_journal_name_full 'Materials Research Bulletin'
_journal_page_first 221
_journal_page_last 227
_journal_volume 13
_journal_year 1978
_chemical_formula_sum 'Cl Fe Li0.5 O'
_chemical_name_systematic 'Li0.5 Fe O Cl'
_space_group_IT_number 59
_symmetry_space_group_name_Hall 'P 2ac 2ac -1ac'
_symmetry_space_group_name_H-M 'P m n m :1'
_cell_angle_alpha 90
_cell_angle_beta 90
_cell_angle_gamma 90
_cell_formula_units_Z 2
_cell_length_a 3.781
_cell_length_b 7.893
_cell_length_c 3.293
_cell_volume 98.274
_citation_journal_id_ASTM MRBUAC
_cod_data_source_file Palvadeau_MRBUAC_1978_351.cif
_cod_data_source_block Cl1Fe1Li0.5O1
_cod_original_cell_volume 98.27442
_cod_original_sg_symbol_Hall '-P 2ab 2a (y-1/4,z,x-1/4)'
_cod_original_formula_sum 'Cl1 Fe1 Li0.5 O1'
_cod_database_code 1525051

loop_
_symmetry_equiv_pos_as_xyz
x,y,z
-x,y,-z
-x+1/2,-y,z+1/2
x+1/2,-y,-z+1/2
-x+1/2,-y,-z+1/2
x+1/2,-y,z+1/2
x,y,-z
-x,y,z

loop_
_atom_site_label
_atom_site_type_symbol
_atom_site_fract_x
_atom_site_fract_y
_atom_site_fract_z
_atom_site_occupancy
_atom_site_U_iso_or_equiv
O1 O-2 0 -0.048 0 1 0.0
Fe1 Fe+3 0 0.116 0.5 1 0.0
Li1 Li+1 0 0.64 0.5 0.5 0.0
Cl1 Cl-1 0 0.33 0 1 0.0
